data_7063231
loop_
_publ_author_name
'Mohammed, Thasnim P.'
'Thennarasu, Abinaya Sushana'
'Jothi, Ravi'
'Gowrishankar, Shanmugaraj'
'Velusamy, Marappan'
'Patra, Suman'
'Sankaralingam, Muniyandi'

_publ_section_title
;
 Investigation of the inherent characteristics of copper(ii) Schiff base
 complexes as antimicrobial agents
;
_journal_issue 29
_journal_name_full 'New Journal of Chemistry'
_journal_page_first 12877
_journal_page_last 12892
_journal_paper_doi 10.1039/D4NJ01271B
_journal_volume 48
_journal_year 2024
_chemical_formula_sum 'C17 H19 Cu N5 O'
_chemical_formula_weight 372.91
_space_group_crystal_system orthorhombic
_space_group_IT_number 56
_space_group_name_Hall '-P 2ab 2ac'
_space_group_name_H-M_alt 'P c c n'
_atom_sites_solution_hydrogens geom
_audit_creation_method SHELXL-2018/3
_audit_update_record
;
2023-05-16 deposited with the CCDC.	2024-05-29 downloaded from the CCDC.
;
_cell_angle_alpha 90
_cell_angle_beta 90
_cell_angle_gamma 90
_cell_formula_units_Z 8
_cell_length_a 13.7472(19)
_cell_length_b 28.684(4)
_cell_length_c 8.5539(13)
_cell_measurement_reflns_used 26344
_cell_measurement_temperature 296(2)
_cell_measurement_theta_max 28.310
_cell_measurement_theta_min 2.595
_cell_volume 3373.0(8)
_computing_structure_refinement 'SHELXL-2018/3 (Sheldrick, 2018)'
_computing_structure_solution 'SHELXT 2018/2 (Sheldrick, 2018)'
_diffrn_ambient_temperature 296(2)
_diffrn_measured_fraction_theta_full 0.994
_diffrn_measured_fraction_theta_max 0.988
_diffrn_measurement_device_type Bruker
_diffrn_radiation_type MoK\a
_diffrn_radiation_wavelength 0.71073
_diffrn_reflns_av_R_equivalents 0.1300
_diffrn_reflns_av_unetI/netI 0.1223
_diffrn_reflns_Laue_measured_fraction_full 0.994
_diffrn_reflns_Laue_measured_fraction_max 0.988
_diffrn_reflns_limit_h_max 17
_diffrn_reflns_limit_h_min -18
_diffrn_reflns_limit_k_max 27
_diffrn_reflns_limit_k_min -38
_diffrn_reflns_limit_l_max 11
_diffrn_reflns_limit_l_min -10
_diffrn_reflns_number 26344
_diffrn_reflns_point_group_measured_fraction_full 0.994
_diffrn_reflns_point_group_measured_fraction_max 0.988
_diffrn_reflns_theta_full 25.242
_diffrn_reflns_theta_max 28.310
_diffrn_reflns_theta_min 2.595
_exptl_absorpt_coefficient_mu 1.309
_exptl_crystal_colour blue
_exptl_crystal_density_diffrn 1.469
_exptl_crystal_description needle
_exptl_crystal_F_000 1544
_exptl_crystal_size_max 0.053
_exptl_crystal_size_mid 0.047
_exptl_crystal_size_min 0.038
_refine_diff_density_max 0.495
_refine_diff_density_min -0.470
_refine_diff_density_rms 0.091
_refine_ls_extinction_method none
_refine_ls_goodness_of_fit_ref 1.036
_refine_ls_hydrogen_treatment constr
_refine_ls_matrix_type full
_refine_ls_number_parameters 218
_refine_ls_number_reflns 4156
_refine_ls_number_restraints 0
_refine_ls_restrained_S_all 1.036
_refine_ls_R_factor_all 0.1464
_refine_ls_R_factor_gt 0.0680
_refine_ls_shift/su_max 0.001
_refine_ls_shift/su_mean 0.000
_refine_ls_structure_factor_coef Fsqd
_refine_ls_weighting_details 'w=1/[\s^2^(Fo^2^)+12.1511P] where P=(Fo^2^+2Fc^2^)/3'
_refine_ls_weighting_scheme calc
_refine_ls_wR_factor_gt 0.1385
_refine_ls_wR_factor_ref 0.1638
_reflns_Friedel_coverage 0.000
_reflns_number_gt 2226
_reflns_number_total 4156
_reflns_threshold_expression 'I > 2\s(I)'
_cod_data_source_file d4nj01271b2.cif
_cod_data_source_block shelx_CCDC1
_cod_depositor_comments 'Adding full bibliography for 7063230--7063231.cif.'
_cod_original_cell_volume 3373.1(8)
_cod_database_code 7063231
_shelx_shelxl_version_number 2018/3
_shelx_space_group_comment
;
The symmetry employed for this shelxl refinement is uniquely defined
by the following loop, which should always be used as a source of
symmetry information in preference to the above space-group names.
They are only intended as comments.
;

loop_
_space_group_symop_operation_xyz
'x, y, z'
'-x+1/2, -y+1/2, z'
'-x, y+1/2, -z+1/2'
'x+1/2, -y, -z+1/2'
'-x, -y, -z'
'x-1/2, y-1/2, -z'
'x, -y-1/2, z-1/2'
'-x-1/2, y, z-1/2'

loop_
_atom_site_label
_atom_site_type_symbol
_atom_site_fract_x
_atom_site_fract_y
_atom_site_fract_z
_atom_site_U_iso_or_equiv
_atom_site_adp_type
_atom_site_occupancy
_atom_site_site_symmetry_order
_atom_site_calc_flag
_atom_site_refinement_flags_posn
_atom_site_refinement_flags_adp
_atom_site_refinement_flags_occupancy
_atom_site_disorder_assembly
_atom_site_disorder_group
Cu1 Cu 0.31250(5) 0.55143(2) 0.77207(8) 0.0362(2) Uani 1 1 d . . . . .
O1 O 0.2572(3) 0.51191(11) 0.9282(4) 0.0418(9) Uani 1 1 d . . . . .
N2 N 0.3774(3) 0.58996(13) 0.5994(5) 0.0325(10) Uani 1 1 d . . . . .
H003 H 0.334112 0.589737 0.508353 0.039 Uiso 1 1 calc R U . . .
N1 N 0.4371(3) 0.51932(14) 0.7822(5) 0.0337(10) Uani 1 1 d . . . . .
N4 N 0.1654(3) 0.59775(16) 0.6177(6) 0.0390(11) Uani 1 1 d . . . . .
N3 N 0.1835(3) 0.58065(16) 0.7421(6) 0.0449(12) Uani 1 1 d . . . . .
C1 C 0.2886(4) 0.47005(17) 0.9634(6) 0.0328(12) Uani 1 1 d . . . . .
N5 N 0.1457(4) 0.61350(19) 0.4970(7) 0.0576(14) Uani 1 1 d . . . . .
C7 C 0.4514(4) 0.47832(18) 0.8373(6) 0.0354(12) Uani 1 1 d . . . . .
H009 H 0.513162 0.465534 0.825320 0.042 Uiso 1 1 calc R U . . .
C6 C 0.3794(4) 0.45064(17) 0.9161(6) 0.0322(11) Uani 1 1 d . . . . .
C9 C 0.4684(4) 0.56457(17) 0.5557(6) 0.0381(13) Uani 1 1 d . . . . .
H00A H 0.513403 0.585787 0.505097 0.046 Uiso 1 1 calc R U . . .
H00B H 0.453248 0.539627 0.483071 0.046 Uiso 1 1 calc R U . . .
C8 C 0.5142(4) 0.54465(18) 0.7018(6) 0.0395(13) Uani 1 1 d . . . . .
H00C H 0.567225 0.523813 0.675031 0.047 Uiso 1 1 calc R U . . .
H00D H 0.539345 0.569428 0.767546 0.047 Uiso 1 1 calc R U . . .
C5 C 0.4018(4) 0.40393(18) 0.9525(7) 0.0390(13) Uani 1 1 d . . . . .
H00E H 0.460796 0.391655 0.918810 0.047 Uiso 1 1 calc R U . . .
C3 C 0.2524(4) 0.39613(18) 1.0877(7) 0.0433(14) Uani 1 1 d . . . . .
H00F H 0.210036 0.378404 1.148063 0.052 Uiso 1 1 calc R U . . .
C2 C 0.2276(4) 0.44096(18) 1.0524(7) 0.0404(14) Uani 1 1 d . . . . .
H00G H 0.168600 0.452647 1.088334 0.049 Uiso 1 1 calc R U . . .
C11 C 0.4250(5) 0.66973(18) 0.5073(7) 0.0450(15) Uani 1 1 d . . . . .
C4 C 0.3395(4) 0.37578(18) 1.0362(7) 0.0414(14) Uani 1 1 d . . . . .
C10 C 0.3954(4) 0.63971(17) 0.6432(7) 0.0440(15) Uani 1 1 d . . . . .
H00H H 0.446119 0.640800 0.721917 0.053 Uiso 1 1 calc R U . . .
H00I H 0.336640 0.652454 0.689322 0.053 Uiso 1 1 calc R U . . .
C12 C 0.5211(5) 0.6787(2) 0.4759(8) 0.0556(18) Uani 1 1 d . . . . .
H00J H 0.569002 0.666641 0.541088 0.067 Uiso 1 1 calc R U . . .
C17 C 0.3634(5) 0.32555(19) 1.0710(9) 0.064(2) Uani 1 1 d . . . . .
H00K H 0.324549 0.305626 1.005936 0.096 Uiso 1 1 calc R U . . .
H00L H 0.349710 0.319050 1.178928 0.096 Uiso 1 1 calc R U . . .
H00M H 0.431030 0.319985 1.050482 0.096 Uiso 1 1 calc R U . . .
C16 C 0.3541(6) 0.6883(2) 0.4105(9) 0.066(2) Uani 1 1 d . . . . .
H00N H 0.288569 0.683183 0.431039 0.079 Uiso 1 1 calc R U . . .
C13 C 0.5477(7) 0.7056(2) 0.3479(11) 0.079(2) Uani 1 1 d . . . . .
H00O H 0.612977 0.711483 0.327235 0.095 Uiso 1 1 calc R U . . .
C15 C 0.3823(8) 0.7146(3) 0.2831(10) 0.088(3) Uani 1 1 d . . . . .
H00P H 0.335078 0.726624 0.216419 0.105 Uiso 1 1 calc R U . . .
C14 C 0.4774(9) 0.7234(3) 0.2531(11) 0.097(3) Uani 1 1 d . . . . .
H00Q H 0.494702 0.741561 0.167509 0.116 Uiso 1 1 calc R U . . .

loop_
_atom_site_aniso_label
_atom_site_aniso_U_11
_atom_site_aniso_U_22
_atom_site_aniso_U_33
_atom_site_aniso_U_23
_atom_site_aniso_U_13
_atom_site_aniso_U_12
Cu1 0.0316(3) 0.0429(4) 0.0342(4) 0.0030(3) 0.0048(3) 0.0006(3)
O1 0.043(2) 0.0397(19) 0.042(2) 0.0058(17) 0.015(2) 0.0085(17)
N2 0.035(2) 0.034(2) 0.029(3) -0.0030(18) -0.002(2) -0.0045(18)
N1 0.028(2) 0.046(2) 0.027(2) 0.001(2) 0.005(2) -0.0025(18)
N4 0.025(2) 0.049(3) 0.043(3) -0.001(2) 0.002(3) -0.0046(19)
N3 0.040(3) 0.060(3) 0.034(3) 0.005(2) 0.010(3) 0.013(2)
C1 0.033(3) 0.039(3) 0.026(3) 0.000(2) 0.000(3) -0.001(2)
N5 0.046(3) 0.080(4) 0.046(4) 0.013(3) -0.001(3) 0.005(3)
C7 0.029(3) 0.051(3) 0.027(3) -0.002(2) -0.001(3) 0.004(2)
C6 0.032(3) 0.042(3) 0.023(3) -0.002(2) -0.001(2) 0.000(2)
C9 0.039(3) 0.043(3) 0.033(3) -0.001(2) 0.006(3) -0.004(2)
C8 0.035(3) 0.046(3) 0.037(3) -0.003(2) 0.004(3) -0.003(2)
C5 0.034(3) 0.047(3) 0.036(3) -0.003(3) -0.003(3) 0.005(2)
C3 0.043(3) 0.050(3) 0.037(3) 0.008(3) 0.005(3) -0.008(3)
C2 0.038(3) 0.045(3) 0.038(3) 0.009(2) 0.007(3) -0.001(2)
C11 0.066(4) 0.032(3) 0.036(3) -0.001(2) 0.009(3) -0.004(3)
C4 0.047(3) 0.042(3) 0.035(3) -0.004(2) -0.006(3) 0.001(2)
C10 0.050(4) 0.041(3) 0.041(4) -0.008(2) 0.007(3) -0.003(3)
C12 0.060(4) 0.042(3) 0.065(5) -0.005(3) 0.014(4) -0.008(3)
C17 0.072(5) 0.047(4) 0.072(5) 0.007(3) -0.001(4) 0.001(3)
C16 0.076(5) 0.056(4) 0.066(5) 0.014(4) 0.008(5) 0.002(4)
C13 0.092(6) 0.052(4) 0.093(7) 0.002(4) 0.041(6) -0.012(4)
C15 0.119(8) 0.068(5) 0.076(6) 0.022(4) -0.006(6) 0.008(5)
C14 0.156(10) 0.054(5) 0.080(7) 0.020(4) 0.042(7) -0.006(5)

loop_
_atom_type_symbol
_atom_type_description
_atom_type_scat_dispersion_real
_atom_type_scat_dispersion_imag
_atom_type_scat_source
C C 0.0033 0.0016 'International Tables Vol C Tables 4.2.6.8 and 6.1.1.4'
H H 0.0000 0.0000 'International Tables Vol C Tables 4.2.6.8 and 6.1.1.4'
Cu Cu 0.3201 1.2651 'International Tables Vol C Tables 4.2.6.8 and 6.1.1.4'
N N 0.0061 0.0033 'International Tables Vol C Tables 4.2.6.8 and 6.1.1.4'
O O 0.0106 0.0060 'International Tables Vol C Tables 4.2.6.8 and 6.1.1.4'

loop_
_geom_angle_atom_site_label_1
_geom_angle_atom_site_label_2
_geom_angle_atom_site_label_3
_geom_angle
_geom_angle_site_symmetry_1
_geom_angle_site_symmetry_3
_geom_angle_publ_flag
O1 Cu1 N1 92.19(16) . . ?
O1 Cu1 N3 89.17(18) . . ?
N1 Cu1 N3 174.28(19) . . ?
O1 Cu1 N2 176.04(15) . . ?
N1 Cu1 N2 84.52(17) . . ?
N3 Cu1 N2 93.90(18) . . ?
C1 O1 Cu1 125.0(3) . . ?
C9 N2 C10 112.9(4) . . ?
C9 N2 Cu1 106.4(3) . . ?
C10 N2 Cu1 114.0(3) . . ?
C9 N2 H003 107.8 . . ?
C10 N2 H003 107.8 . . ?
Cu1 N2 H003 107.8 . . ?
C7 N1 C8 121.2(4) . . ?
C7 N1 Cu1 125.9(4) . . ?
C8 N1 Cu1 112.5(3) . . ?
N5 N4 N3 178.1(6) . . ?
N4 N3 Cu1 118.4(4) . . ?
O1 C1 C2 118.1(5) . . ?
O1 C1 C6 125.5(5) . . ?
C2 C1 C6 116.4(5) . . ?
N1 C7 C6 124.9(5) . . ?
N1 C7 H009 117.5 . . ?
C6 C7 H009 117.5 . . ?
C5 C6 C1 120.0(5) . . ?
C5 C6 C7 118.6(5) . . ?
C1 C6 C7 121.4(5) . . ?
N2 C9 C8 109.0(4) . . ?
N2 C9 H00A 109.9 . . ?
C8 C9 H00A 109.9 . . ?
N2 C9 H00B 109.9 . . ?
C8 C9 H00B 109.9 . . ?
H00A C9 H00B 108.3 . . ?
N1 C8 C9 106.0(4) . . ?
N1 C8 H00C 110.5 . . ?
C9 C8 H00C 110.5 . . ?
N1 C8 H00D 110.5 . . ?
C9 C8 H00D 110.5 . . ?
H00C C8 H00D 108.7 . . ?
C4 C5 C6 122.4(5) . . ?
C4 C5 H00E 118.8 . . ?
C6 C5 H00E 118.8 . . ?
C2 C3 C4 122.4(5) . . ?
C2 C3 H00F 118.8 . . ?
C4 C3 H00F 118.8 . . ?
C3 C2 C1 122.0(5) . . ?
C3 C2 H00G 119.0 . . ?
C1 C2 H00G 119.0 . . ?
C12 C11 C16 119.2(6) . . ?
C12 C11 C10 121.3(6) . . ?
C16 C11 C10 119.5(6) . . ?
C5 C4 C3 116.7(5) . . ?
C5 C4 C17 121.9(5) . . ?
C3 C4 C17 121.4(5) . . ?
N2 C10 C11 113.4(5) . . ?
N2 C10 H00H 108.9 . . ?
C11 C10 H00H 108.9 . . ?
N2 C10 H00I 108.9 . . ?
C11 C10 H00I 108.9 . . ?
H00H C10 H00I 107.7 . . ?
C11 C12 C13 120.8(7) . . ?
C11 C12 H00J 119.6 . . ?
C13 C12 H00J 119.6 . . ?
C4 C17 H00K 109.5 . . ?
C4 C17 H00L 109.5 . . ?
H00K C17 H00L 109.5 . . ?
C4 C17 H00M 109.5 . . ?
H00K C17 H00M 109.5 . . ?
H00L C17 H00M 109.5 . . ?
C15 C16 C11 119.0(8) . . ?
C15 C16 H00N 120.5 . . ?
C11 C16 H00N 120.5 . . ?
C14 C13 C12 119.4(8) . . ?
C14 C13 H00O 120.3 . . ?
C12 C13 H00O 120.3 . . ?
C14 C15 C16 121.4(9) . . ?
C14 C15 H00P 119.3 . . ?
C16 C15 H00P 119.3 . . ?
C15 C14 C13 120.2(8) . . ?
C15 C14 H00Q 119.9 . . ?
C13 C14 H00Q 119.9 . . ?

loop_
_geom_bond_atom_site_label_1
_geom_bond_atom_site_label_2
_geom_bond_distance
_geom_bond_site_symmetry_2
_geom_bond_publ_flag
Cu1 O1 1.910(4) . ?
Cu1 N1 1.946(4) . ?
Cu1 N3 1.978(5) . ?
Cu1 N2 2.049(4) . ?
O1 C1 1.311(6) . ?
N2 C9 1.495(7) . ?
N2 C10 1.496(6) . ?
N2 H003 0.9800 . ?
N1 C7 1.282(6) . ?
N1 C8 1.458(6) . ?
N4 N5 1.159(7) . ?
N4 N3 1.198(6) . ?
C1 C2 1.407(7) . ?
C1 C6 1.426(7) . ?
C7 C6 1.437(7) . ?
C7 H009 0.9300 . ?
C6 C5 1.410(7) . ?
C9 C8 1.512(7) . ?
C9 H00A 0.9700 . ?
C9 H00B 0.9700 . ?
C8 H00C 0.9700 . ?
C8 H00D 0.9700 . ?
C5 C4 1.377(8) . ?
C5 H00E 0.9300 . ?
C3 C2 1.364(7) . ?
C3 C4 1.403(8) . ?
C3 H00F 0.9300 . ?
C2 H00G 0.9300 . ?
C11 C12 1.373(8) . ?
C11 C16 1.385(9) . ?
C11 C10 1.503(8) . ?
C4 C17 1.508(7) . ?
C10 H00H 0.9700 . ?
C10 H00I 0.9700 . ?
C12 C13 1.388(10) . ?
C12 H00J 0.9300 . ?
C17 H00K 0.9600 . ?
C17 H00L 0.9600 . ?
C17 H00M 0.9600 . ?
C16 C15 1.382(10) . ?
C16 H00N 0.9300 . ?
C13 C14 1.360(12) . ?
C13 H00O 0.9300 . ?
C15 C14 1.356(12) . ?
C15 H00P 0.9300 . ?
C14 H00Q 0.9300 . ?

loop_
_geom_torsion_atom_site_label_1
_geom_torsion_atom_site_label_2
_geom_torsion_atom_site_label_3
_geom_torsion_atom_site_label_4
_geom_torsion
_geom_torsion_site_symmetry_1
_geom_torsion_site_symmetry_2
_geom_torsion_site_symmetry_3
_geom_torsion_site_symmetry_4
_geom_torsion_publ_flag
Cu1 O1 C1 C2 -164.9(4) . . . . ?
Cu1 O1 C1 C6 13.6(7) . . . . ?
C8 N1 C7 C6 -179.1(5) . . . . ?
Cu1 N1 C7 C6 -6.7(8) . . . . ?
O1 C1 C6 C5 -175.6(5) . . . . ?
C2 C1 C6 C5 3.0(7) . . . . ?
O1 C1 C6 C7 7.2(8) . . . . ?
C2 C1 C6 C7 -174.2(5) . . . . ?
N1 C7 C6 C5 171.9(5) . . . . ?
N1 C7 C6 C1 -10.8(8) . . . . ?
C10 N2 C9 C8 87.2(5) . . . . ?
Cu1 N2 C9 C8 -38.5(4) . . . . ?
C7 N1 C8 C9 134.1(5) . . . . ?
Cu1 N1 C8 C9 -39.3(5) . . . . ?
N2 C9 C8 N1 50.9(5) . . . . ?
C1 C6 C5 C4 -1.3(8) . . . . ?
C7 C6 C5 C4 175.9(5) . . . . ?
C4 C3 C2 C1 -0.8(9) . . . . ?
O1 C1 C2 C3 176.7(5) . . . . ?
C6 C1 C2 C3 -2.0(8) . . . . ?
C6 C5 C4 C3 -1.5(8) . . . . ?
C6 C5 C4 C17 178.5(5) . . . . ?
C2 C3 C4 C5 2.6(8) . . . . ?
C2 C3 C4 C17 -177.4(6) . . . . ?
C9 N2 C10 C11 69.5(6) . . . . ?
Cu1 N2 C10 C11 -169.0(4) . . . . ?
C12 C11 C10 N2 -96.1(7) . . . . ?
C16 C11 C10 N2 83.2(7) . . . . ?
C16 C11 C12 C13 -0.8(9) . . . . ?
C10 C11 C12 C13 178.5(6) . . . . ?
C12 C11 C16 C15 1.3(10) . . . . ?
C10 C11 C16 C15 -178.0(6) . . . . ?
C11 C12 C13 C14 0.2(11) . . . . ?
C11 C16 C15 C14 -1.4(12) . . . . ?
C16 C15 C14 C13 0.9(13) . . . . ?
C12 C13 C14 C15 -0.3(13) . . . . ?
